data_7215547
loop_
_publ_author_name
'Constable, Edwin C.'
'Zhang, Guoqi'
'Housecroft, Catherine E.'
'Neuburger, Markus'
'Schaffner, Silvia'

_publ_section_title
;
 Hierarchical multicomponent assembly utilizing sequential metal--ligand
 and hydrogen-bonding interactions
;
_journal_coden_ASTM CRECF4
_journal_issue 4
_journal_name_full CrystEngComm
_journal_page_first 657
_journal_page_last 662
_journal_paper_doi 10.1039/b817706f
_journal_volume 11
_journal_year 2009
_chemical_absolute_configuration ad
_chemical_formula_moiety '2(C24 H28 Cu N2 O4), C12 H8 O4, 2(H2 O)'
_chemical_formula_sum 'C60 H68 Cu2 N4 O14'
_chemical_formula_weight 1196.31
_space_group_IT_number 4
_symmetry_cell_setting monoclinic
_symmetry_space_group_name_Hall 'P 2yb'
_symmetry_space_group_name_H-M 'P 1 21 1'
_atom_sites_solution_hydrogens geom
_atom_sites_solution_primary direct
_audit_creation_date 08-09-01
_audit_creation_method CRYSTALS_ver_12.84
_cell_angle_alpha 90
_cell_angle_beta 104.532(2)
_cell_angle_gamma 90
_cell_formula_units_Z 2
_cell_length_a 16.2898(8)
_cell_length_b 7.7309(4)
_cell_length_c 22.0964(11)
_cell_measurement_reflns_used 0
_cell_measurement_temperature 123
_cell_measurement_theta_max 0
_cell_measurement_theta_min 0
_cell_volume 2693.7(2)
_computing_cell_refinement 'DENZO/SCALEPACK (Otwinowski & Minor, 1997)'
_computing_data_collection 'COLLECT (Nonius, 1997-2001).'
_computing_data_reduction 'DENZO/SCALEPACK (Otwinowski & Minor, 1997)'
_computing_molecular_graphics 'CAMERON (Watkin et al., 1996)'
_computing_publication_material 'CRYSTALS (Betteridge et al., 2003)'
_computing_structure_refinement 'CRYSTALS (Betteridge et al., 2003)'
_computing_structure_solution 'SIR92 (Altomare et al., 1994)'
_diffrn_ambient_temperature 123
_diffrn_measured_fraction_theta_full 0.988
_diffrn_measured_fraction_theta_max 0.982
_diffrn_measurement_device_type 'Nonius KappaCCD'
_diffrn_measurement_method '\f & \w scans'
_diffrn_radiation_monochromator graphite
_diffrn_radiation_type 'Mo K\a'
_diffrn_radiation_wavelength 0.71073
_diffrn_reflns_av_R_equivalents 0.034
_diffrn_reflns_limit_h_max 21
_diffrn_reflns_limit_h_min -21
_diffrn_reflns_limit_k_max 10
_diffrn_reflns_limit_k_min -9
_diffrn_reflns_limit_l_max 29
_diffrn_reflns_limit_l_min -29
_diffrn_reflns_number 28759
_diffrn_reflns_theta_full 25.268
_diffrn_reflns_theta_max 28.075
_diffrn_reflns_theta_min 2.015
_diffrn_standards_number 0
_exptl_absorpt_coefficient_mu 0.863
_exptl_absorpt_correction_T_max 0.97
_exptl_absorpt_correction_T_min 0.95
_exptl_absorpt_correction_type multi-scan
_exptl_absorpt_process_details 'DENZO/SCALEPACK (Otwinowski & Minor, 1997)'
_exptl_crystal_colour brown
_exptl_crystal_density_diffrn 1.475
_exptl_crystal_description needle
_exptl_crystal_F_000 1252
_exptl_crystal_size_max 0.40
_exptl_crystal_size_mid 0.06
_exptl_crystal_size_min 0.03
_refine_diff_density_max 0.34
_refine_diff_density_min -0.52
_refine_ls_abs_structure_details 'Flack (1983), 5561 Friedel-pairs'
_refine_ls_abs_structure_Flack 0.010(12)
_refine_ls_extinction_method None
_refine_ls_goodness_of_fit_ref 1.1162
_refine_ls_hydrogen_treatment constr
_refine_ls_matrix_type full
_refine_ls_number_parameters 740
_refine_ls_number_reflns 7434
_refine_ls_number_restraints 35
_refine_ls_R_factor_all 0.0667
_refine_ls_R_factor_gt 0.0300
_refine_ls_shift/su_max 0.000268
_refine_ls_structure_factor_coef F
_refine_ls_weighting_details
;
Method, part 1, Chebychev polynomial, (Watkin, 1994, Prince, 1982)
[weight] = 1.0/[A~0~*T~0~(x)+A~1~*T~1~(x) ... +A~n-1~]*T~n-1~(x)]
where A~i~ are the Chebychev coefficients listed below and x= Fcalc/Fmax
Method = Robust Weighting (Prince, 1982)
W = [weight] * [1-(deltaF/6*sigmaF)^2^]^2^
A~i~ are:
0.625 -0.247E-01 0.339
;
_refine_ls_weighting_scheme calc
_refine_ls_wR_factor_all 0.0558
_refine_ls_wR_factor_gt 0.0310
_refine_ls_wR_factor_ref 0.0310
_reflns_limit_h_max 20
_reflns_limit_h_min -21
_reflns_limit_k_max 10
_reflns_limit_k_min -9
_reflns_limit_l_max 29
_reflns_limit_l_min 0
_reflns_number_gt 7434
_reflns_number_total 12470
_reflns_threshold_expression I>3.0\s(I)
_oxford_diffrn_Wilson_B_factor 0.00
_oxford_diffrn_Wilson_scale 0.00
_oxford_refine_ls_scale 0.3088(2)
_oxford_structure_analysis_title 'gq19_2_123k_0m in P2(1)'
_cod_duplicate_entry 7200543
_cod_data_source_file b817706f.txt
_cod_data_source_block gq19_2_123k
_cod_depositor_comments
;
The following automatic conversions were performed:

'_symmetry_cell_setting' value 'Monoclinic' changed to 'monoclinic'
according to
/usr/data/users/saulius/automatic-downloads/retrospective/RSC/lib/dictionaries/cif_core.dic
dictionary named 'cif_core.dic' version 2.4.2 from 2011-04-26.

Automatic conversion script
Id: cif_fix_values 2281 2013-09-26 08:29:07Z andrius 

 Updated bibliographic information.

 Antanas Vaitkus,
 2019-09-18

 Marked entry as a duplicate of entry 7200543.

 Antanas Vaitkus,
 2019-09-18
;
_cod_original_sg_symbol_H-M 'P 21'
_cod_database_code 7215547

loop_
_symmetry_equiv_pos_as_xyz
x,y,z
-x,y+1/2,-z

loop_
_atom_site_label
_atom_site_type_symbol
_atom_site_fract_x
_atom_site_fract_y
_atom_site_fract_z
_atom_site_U_iso_or_equiv
_atom_site_occupancy
_atom_site_adp_type
_atom_site_refinement_flags_posn
_atom_site_refinement_flags_adp
Cu1 Cu 0.73276(5) 0.14093(10) 0.71286(3) 0.0158 1.0000 Uani . .
Cu2 Cu 0.76657(4) 0.73631(10) -0.21017(3) 0.0143 1.0000 Uani . .
N1 N 0.7872(3) 0.2550(5) 0.79073(17) 0.0190 1.0000 Uani . .
N2 N 0.6380(3) 0.1144(4) 0.75053(17) 0.0196 1.0000 Uani . .
N3 N 0.8660(3) 0.7106(4) -0.24327(16) 0.0152 1.0000 Uani . .
N4 N 0.7048(3) 0.6738(5) -0.29558(17) 0.0184 1.0000 Uani . .
C1 C 0.9103(4) 0.1815(6) 0.7173(2) 0.0165 1.0000 Uani . .
C2 C 0.9804(4) 0.1625(6) 0.6884(2) 0.0209 1.0000 Uani . .
C3 C 1.0597(4) 0.2247(6) 0.7168(2) 0.0242 1.0000 Uani . .
C4 C 1.0754(5) 0.3060(7) 0.7754(3) 0.0289 1.0000 Uani . .
C5 C 1.0117(4) 0.3268(7) 0.8043(3) 0.0257 1.0000 Uani . .
C6 C 0.9277(4) 0.2637(6) 0.7765(2) 0.0189 1.0000 Uani . .
C7 C 0.8657(4) 0.2913(6) 0.8105(2) 0.0208 1.0000 Uani . .
C8 C 0.7252(2) 0.2972(5) 0.82812(16) 0.0203 1.0000 Uani . .
C9 C 0.7619(4) 0.3355(7) 0.8974(2) 0.0286 1.0000 Uani . .
C10 C 0.6896(3) 0.3722(5) 0.92892(18) 0.0319 1.0000 Uani . .
C11 C 0.6243(3) 0.2298(6) 0.91796(17) 0.0358 1.0000 Uani . .
C12 C 0.5885(4) 0.1899(6) 0.8483(2) 0.0290 1.0000 Uani . .
C13 C 0.6624(2) 0.1520(5) 0.81867(14) 0.0214 1.0000 Uani . .
C14 C 0.5619(4) 0.0701(6) 0.7223(2) 0.0201 1.0000 Uani . .
C15 C 0.5335(4) 0.0174(7) 0.6579(3) 0.0211 1.0000 Uani . .
C16 C 0.4512(4) -0.0488(7) 0.6369(3) 0.0262 1.0000 Uani . .
C17 C 0.4206(4) -0.1161(7) 0.5797(3) 0.0272 1.0000 Uani . .
C18 C 0.4751(4) -0.1226(6) 0.5389(2) 0.0205 1.0000 Uani . .
C19 C 0.5568(4) -0.0590(7) 0.5565(2) 0.0190 1.0000 Uani . .
C20 C 0.5900(4) 0.0170(6) 0.6175(2) 0.0161 1.0000 Uani . .
C21 C 1.0275(3) 0.0548(6) 0.6011(2) 0.0298 1.0000 Uani . .
C22 C 0.9936(4) -0.0533(7) 0.5438(2) 0.0364 1.0000 Uani . .
C23 C 0.5843(4) -0.1482(7) 0.4606(2) 0.0241 1.0000 Uani . .
C24 C 0.6550(4) -0.1301(7) 0.4275(3) 0.0272 1.0000 Uani . .
C31 C 0.9093(4) 0.8787(6) -0.1193(2) 0.0172 1.0000 Uani . .
C32 C 0.9428(4) 0.9653(6) -0.0617(2) 0.0178 1.0000 Uani . .
C33 C 1.0217(4) 1.0363(6) -0.0469(2) 0.0226 1.0000 Uani . .
C34 C 1.0747(4) 1.0170(7) -0.0865(3) 0.0241 1.0000 Uani . .
C35 C 1.0474(4) 0.9269(7) -0.1419(3) 0.0201 1.0000 Uani . .
C36 C 0.9634(4) 0.8586(7) -0.1587(2) 0.0177 1.0000 Uani . .
C37 C 0.9397(4) 0.7711(6) -0.2183(2) 0.0174 1.0000 Uani . .
C38 C 0.8454(2) 0.6189(4) -0.30381(15) 0.0181 1.0000 Uani . .
C39 C 0.9115(3) 0.6315(6) -0.3424(2) 0.0236 1.0000 Uani . .
C40 C 0.8799(3) 0.5284(5) -0.40310(16) 0.0279 1.0000 Uani . .
C41 C 0.7925(3) 0.5910(5) -0.43935(17) 0.0278 1.0000 Uani . .
C42 C 0.7273(4) 0.5792(7) -0.4003(2) 0.0244 1.0000 Uani . .
C43 C 0.7585(2) 0.6824(5) -0.33991(15) 0.0182 1.0000 Uani . .
C44 C 0.6271(4) 0.6255(7) -0.3111(2) 0.0230 1.0000 Uani . .
C45 C 0.5680(4) 0.6223(7) -0.2710(3) 0.0221 1.0000 Uani . .
C46 C 0.4861(4) 0.5673(8) -0.2981(3) 0.0330 1.0000 Uani . .
C47 C 0.4249(4) 0.5671(8) -0.2658(3) 0.0353 1.0000 Uani . .
C48 C 0.4448(4) 0.6260(7) -0.2041(3) 0.0303 1.0000 Uani . .
C49 C 0.5255(3) 0.6803(6) -0.1766(2) 0.0229 1.0000 Uani . .
C50 C 0.5914(4) 0.6800(6) -0.2083(2) 0.0176 1.0000 Uani . .
C51 C 0.9112(4) 1.0647(7) 0.0329(2) 0.0261 1.0000 Uani . .
C52 C 0.8428(4) 1.0497(7) 0.0671(2) 0.0280 1.0000 Uani . .
C53 C 0.4751(6) 0.7757(13) -0.0940(5) 0.0301 0.5000 Uani D U
C54 C 0.5040(8) 0.8762(13) -0.0349(5) 0.0362 0.5000 Uani D U
C63 C 0.5072(5) 0.7094(10) -0.0671(3) 0.0298 0.5000 Uani D U
C64 C 0.4527(6) 0.8665(11) -0.0690(4) 0.0358 0.5000 Uani D U
C81 C 0.7079(4) 0.6420(7) 0.1605(2) 0.0217 1.0000 Uani . .
C82 C 0.6909(4) 0.7279(7) 0.2132(3) 0.0304 1.0000 Uani . .
C83 C 0.7059(5) 0.6481(8) 0.2695(3) 0.0331 1.0000 Uani . .
C84 C 0.7414(4) 0.4781(7) 0.2774(3) 0.0214 1.0000 Uani . .
C85 C 0.7600(4) 0.3921(7) 0.3363(2) 0.0217 1.0000 Uani . .
C86 C 0.7952(4) 0.2284(7) 0.3426(2) 0.0218 1.0000 Uani . .
C87 C 0.8128(4) 0.1468(7) 0.2903(2) 0.0257 1.0000 Uani . .
C88 C 0.7936(4) 0.2255(7) 0.2334(2) 0.0241 1.0000 Uani . .
C89 C 0.7589(4) 0.3928(7) 0.2249(2) 0.0185 1.0000 Uani . .
C90 C 0.7407(4) 0.4796(7) 0.1673(3) 0.0207 1.0000 Uani . .
C91 C 0.6919(4) 0.7430(8) 0.1009(3) 0.0254 1.0000 Uani . .
C92 C 0.8132(4) 0.1348(8) 0.4034(2) 0.0229 1.0000 Uani . .
O1 O 0.8357(3) 0.1289(5) 0.68661(16) 0.0186 1.0000 Uani . .
O2 O 0.6686(3) 0.0712(4) 0.63169(15) 0.0166 1.0000 Uani . .
O3 O 0.8308(3) 0.8194(4) -0.13108(16) 0.0189 1.0000 Uani . .
O4 O 0.6675(2) 0.7326(5) -0.17848(16) 0.0181 1.0000 Uani . .
O5 O 0.9594(2) 0.0829(4) 0.63153(14) 0.0223 1.0000 Uani . .
O6 O 0.8856(3) 0.9722(5) -0.02440(16) 0.0225 1.0000 Uani . .
O7 O 0.6122(2) -0.0596(4) 0.51950(16) 0.0185 1.0000 Uani . .
O8 O 0.5517(2) 0.7403(5) -0.11602(16) 0.0373 1.0000 Uani D U
O11 O 0.8394(3) -0.0128(5) 0.40791(19) 0.0369 1.0000 Uani . .
O12 O 0.7949(3) 0.2255(5) 0.44930(16) 0.0269 1.0000 Uani . .
O13 O 0.7140(3) 0.6568(5) 0.05557(16) 0.0247 1.0000 Uani . .
O14 O 0.6630(3) 0.8883(6) 0.0951(2) 0.0415 1.0000 Uani . .
O51 O 0.7184(3) 0.8193(5) -0.04590(17) 0.0263 1.0000 Uani . .
O52 O 0.7874(3) 0.0679(5) 0.55075(17) 0.0251 1.0000 Uani . .
H1 H 0.8055 0.1723 0.4824 0.0205 1.0000 Uiso R .
H2 H 0.7173 0.7136 0.0250 0.0291 1.0000 Uiso R .
H3 H 0.6861 0.7881 -0.0786 0.0350 1.0000 Uiso R .
H4 H 0.7599 0.8607 -0.0555 0.0420 1.0000 Uiso R .
H5 H 0.8236 0.0779 0.5838 0.0351 1.0000 Uiso R .
H6 H 0.7417 0.0741 0.5600 0.0278 1.0000 Uiso R .
H31 H 1.1048 0.2127 0.6963 0.0297 1.0000 Uiso R .
H41 H 1.1314 0.3472 0.7950 0.0306 1.0000 Uiso R .
H51 H 1.0229 0.3838 0.8441 0.0298 1.0000 Uiso R .
H71 H 0.8838 0.3421 0.8513 0.0229 1.0000 Uiso R .
H81 H 0.6948 0.3986 0.8098 0.0239 1.0000 Uiso R .
H91 H 0.7980 0.4353 0.9017 0.0321 1.0000 Uiso R .
H92 H 0.7943 0.2378 0.9170 0.0321 1.0000 Uiso R .
H101 H 0.7134 0.3831 0.9731 0.0391 1.0000 Uiso R .
H102 H 0.6622 0.4786 0.9128 0.0391 1.0000 Uiso R .
H111 H 0.5786 0.2642 0.9356 0.0455 1.0000 Uiso R .
H112 H 0.6502 0.1266 0.9384 0.0455 1.0000 Uiso R .
H121 H 0.5569 0.2878 0.8281 0.0357 1.0000 Uiso R .
H122 H 0.5518 0.0909 0.8437 0.0357 1.0000 Uiso R .
H131 H 0.6915 0.0521 0.8394 0.0270 1.0000 Uiso R .
H141 H 0.5204 0.0713 0.7464 0.0265 1.0000 Uiso R .
H161 H 0.4147 -0.0451 0.6648 0.0310 1.0000 Uiso R .
H171 H 0.3636 -0.1596 0.5673 0.0338 1.0000 Uiso R .
H181 H 0.4546 -0.1719 0.4980 0.0246 1.0000 Uiso R .
H211 H 1.0482 0.1634 0.5899 0.0367 1.0000 Uiso R .
H212 H 1.0729 -0.0064 0.6290 0.0367 1.0000 Uiso R .
H221 H 1.0378 -0.0746 0.5231 0.0455 1.0000 Uiso R .
H222 H 0.9481 0.0083 0.5162 0.0455 1.0000 Uiso R .
H223 H 0.9729 -0.1615 0.5553 0.0455 1.0000 Uiso R .
H231 H 0.5330 -0.0970 0.4361 0.0289 1.0000 Uiso R .
H232 H 0.5747 -0.2683 0.4674 0.0289 1.0000 Uiso R .
H241 H 0.6388 -0.1878 0.3878 0.0306 1.0000 Uiso R .
H242 H 0.6645 -0.0097 0.4211 0.0306 1.0000 Uiso R .
H243 H 0.7061 -0.1810 0.4524 0.0306 1.0000 Uiso R .
H331 H 1.0406 1.1004 -0.0088 0.0247 1.0000 Uiso R .
H341 H 1.1308 1.0655 -0.0750 0.0298 1.0000 Uiso R .
H351 H 1.0845 0.9107 -0.1690 0.0272 1.0000 Uiso R .
H371 H 0.9826 0.7581 -0.2409 0.0222 1.0000 Uiso R .
H381 H 0.8396 0.4985 -0.2951 0.0217 1.0000 Uiso R .
H391 H 0.9645 0.5847 -0.3187 0.0316 1.0000 Uiso R .
H392 H 0.9192 0.7505 -0.3521 0.0316 1.0000 Uiso R .
H401 H 0.9193 0.5428 -0.4285 0.0352 1.0000 Uiso R .
H402 H 0.8764 0.4082 -0.3932 0.0352 1.0000 Uiso R .
H411 H 0.7970 0.7093 -0.4513 0.0354 1.0000 Uiso R .
H412 H 0.7736 0.5211 -0.4761 0.0354 1.0000 Uiso R .
H421 H 0.7193 0.4603 -0.3906 0.0276 1.0000 Uiso R .
H422 H 0.6743 0.6268 -0.4235 0.0276 1.0000 Uiso R .
H431 H 0.7637 0.8015 -0.3507 0.0234 1.0000 Uiso R .
H441 H 0.6050 0.5885 -0.3535 0.0254 1.0000 Uiso R .
H461 H 0.4720 0.5283 -0.3407 0.0359 1.0000 Uiso R .
H471 H 0.3689 0.5258 -0.2852 0.0421 1.0000 Uiso R .
H481 H 0.4018 0.6299 -0.1813 0.0378 1.0000 Uiso R .
H511 H 0.9628 1.0158 0.0580 0.0301 1.0000 Uiso R .
H512 H 0.9204 1.1840 0.0246 0.0301 1.0000 Uiso R .
H521 H 0.8592 1.1114 0.1059 0.0324 1.0000 Uiso R .
H522 H 0.8338 0.9301 0.0751 0.0324 1.0000 Uiso R .
H523 H 0.7914 1.0983 0.0417 0.0324 1.0000 Uiso R .
H531 H 0.4356 0.8430 -0.1245 0.0337 0.5000 Uiso R .
H532 H 0.4487 0.6694 -0.0867 0.0337 0.5000 Uiso R .
H541 H 0.4560 0.9029 -0.0188 0.0515 0.5000 Uiso R .
H542 H 0.5308 0.9816 -0.0428 0.0515 0.5000 Uiso R .
H543 H 0.5438 0.8080 -0.0049 0.0515 0.5000 Uiso R .
H631 H 0.5465 0.6980 -0.0269 0.0342 0.5000 Uiso R .
H632 H 0.4727 0.6072 -0.0759 0.0342 0.5000 Uiso R .
H641 H 0.4210 0.8564 -0.0380 0.0465 0.5000 Uiso R .
H642 H 0.4881 0.9674 -0.0606 0.0465 0.5000 Uiso R .
H643 H 0.4144 0.8766 -0.1096 0.0465 0.5000 Uiso R .
H821 H 0.6689 0.8437 0.2087 0.0385 1.0000 Uiso R .
H831 H 0.6926 0.7063 0.3043 0.0418 1.0000 Uiso R .
H851 H 0.7481 0.4484 0.3719 0.0270 1.0000 Uiso R .
H871 H 0.8387 0.0344 0.2949 0.0323 1.0000 Uiso R .
H881 H 0.8041 0.1652 0.1981 0.0310 1.0000 Uiso R .
H901 H 0.7519 0.4228 0.1316 0.0255 1.0000 Uiso R .

loop_
_atom_site_aniso_label
_atom_site_aniso_U_11
_atom_site_aniso_U_22
_atom_site_aniso_U_33
_atom_site_aniso_U_23
_atom_site_aniso_U_13
_atom_site_aniso_U_12
Cu1 0.0210(4) 0.0151(3) 0.0117(3) 0.0000(2) 0.0050(3) 0.0022(3)
Cu2 0.0173(4) 0.0142(3) 0.0127(3) -0.0012(2) 0.0064(3) 0.0000(3)
N1 0.027(2) 0.0153(19) 0.0133(15) 0.0004(13) 0.0029(14) 0.0028(15)
N2 0.032(2) 0.0133(18) 0.0161(16) 0.0006(13) 0.0111(15) 0.0022(15)
N3 0.0202(19) 0.0119(17) 0.0152(15) 0.0013(12) 0.0076(13) 0.0044(14)
N4 0.028(2) 0.0150(19) 0.0138(15) 0.0045(12) 0.0080(14) 0.0033(14)
C1 0.016(2) 0.016(2) 0.0178(19) 0.0061(15) 0.0049(17) 0.0028(17)
C2 0.029(2) 0.0097(19) 0.0223(19) 0.0016(16) 0.0028(16) 0.0013(17)
C3 0.021(2) 0.022(2) 0.029(2) 0.0062(19) 0.0045(18) -0.0013(19)
C4 0.027(3) 0.022(2) 0.031(2) 0.0034(19) -0.004(2) -0.002(2)
C5 0.027(3) 0.026(3) 0.019(2) -0.0002(19) -0.004(2) -0.001(2)
C6 0.029(3) 0.010(2) 0.015(2) 0.0031(17) 0.000(2) -0.001(2)
C7 0.033(3) 0.0126(19) 0.0144(19) 0.0010(15) 0.0018(18) 0.0022(18)
C8 0.032(2) 0.0158(17) 0.0137(15) -0.0012(13) 0.0078(15) 0.0082(16)
C9 0.045(3) 0.022(2) 0.018(2) -0.0016(17) 0.007(2) 0.008(2)
C10 0.058(3) 0.021(2) 0.0175(18) -0.0034(16) 0.0112(19) 0.014(2)
C11 0.060(3) 0.031(2) 0.0237(17) -0.0016(18) 0.0224(18) 0.010(2)
C12 0.043(3) 0.023(2) 0.025(2) 0.0000(17) 0.016(2) 0.0039(19)
C13 0.038(2) 0.0129(17) 0.0165(14) 0.0011(15) 0.0137(14) 0.0034(17)
C14 0.026(3) 0.014(2) 0.025(2) 0.0049(17) 0.0153(19) 0.0023(18)
C15 0.023(4) 0.019(3) 0.022(3) 0.002(2) 0.006(2) 0.008(2)
C16 0.015(3) 0.028(3) 0.038(3) 0.007(2) 0.013(3) -0.001(2)
C17 0.020(3) 0.030(3) 0.031(3) 0.001(2) 0.005(2) -0.001(2)
C18 0.018(2) 0.024(2) 0.018(2) 0.0003(17) 0.0026(17) 0.0015(18)
C19 0.020(3) 0.021(2) 0.017(2) 0.0047(16) 0.0059(19) -0.0006(18)
C20 0.020(3) 0.011(2) 0.020(2) 0.0022(17) 0.009(2) 0.0049(19)
C21 0.021(2) 0.036(3) 0.035(2) 0.000(2) 0.0125(19) 0.0050(19)
C22 0.038(3) 0.044(3) 0.034(2) -0.002(2) 0.023(2) 0.001(2)
C23 0.025(3) 0.032(3) 0.014(2) -0.0070(17) 0.0018(17) -0.003(2)
C24 0.025(3) 0.035(3) 0.022(2) -0.0080(18) 0.0053(19) 0.008(2)
C31 0.018(3) 0.013(2) 0.019(2) 0.0033(17) 0.002(2) -0.0053(19)
C32 0.020(3) 0.014(2) 0.021(2) 0.0031(16) 0.0084(19) 0.0051(17)
C33 0.027(3) 0.014(2) 0.023(2) 0.0024(15) 0.0008(18) -0.0048(18)
C34 0.018(3) 0.023(2) 0.032(3) 0.0032(19) 0.008(2) -0.0070(19)
C35 0.023(4) 0.020(3) 0.020(2) 0.0013(19) 0.010(2) -0.002(2)
C36 0.019(3) 0.017(3) 0.020(3) 0.005(2) 0.010(2) -0.003(2)
C37 0.022(2) 0.011(2) 0.0215(19) 0.0032(15) 0.0109(17) 0.0014(16)
C38 0.0275(19) 0.0123(18) 0.0167(15) 0.0000(13) 0.0096(14) 0.0015(14)
C39 0.033(2) 0.024(2) 0.0204(18) 0.0002(17) 0.0175(16) 0.005(2)
C40 0.048(3) 0.0209(19) 0.0198(17) -0.0014(15) 0.0173(18) 0.0055(17)
C41 0.048(3) 0.021(2) 0.0162(17) 0.0003(14) 0.0113(17) 0.0092(18)
C42 0.035(3) 0.022(2) 0.013(2) 0.0004(15) 0.0006(18) 0.0040(19)
C43 0.0275(19) 0.0153(17) 0.0126(15) 0.0030(12) 0.0065(14) 0.0040(14)
C44 0.028(3) 0.024(2) 0.0143(19) 0.0045(19) 0.0008(17) -0.003(2)
C45 0.014(3) 0.027(3) 0.025(2) 0.009(2) 0.004(2) 0.003(2)
C46 0.033(4) 0.040(3) 0.020(2) 0.008(2) -0.006(2) -0.009(3)
C47 0.013(3) 0.048(3) 0.040(3) 0.020(2) -0.003(2) -0.008(2)
C48 0.023(3) 0.026(2) 0.045(3) 0.008(2) 0.015(2) 0.0027(19)
C49 0.017(2) 0.019(2) 0.036(2) 0.0038(17) 0.0128(18) -0.0013(16)
C50 0.021(3) 0.010(2) 0.020(2) 0.0036(15) 0.0018(17) 0.0013(17)
C51 0.032(3) 0.026(2) 0.018(2) -0.0048(18) 0.0022(19) -0.003(2)
C52 0.034(3) 0.035(3) 0.015(2) -0.0088(18) 0.0053(19) -0.011(2)
C53 0.026(4) 0.030(4) 0.043(4) 0.000(4) 0.025(4) 0.001(3)
C54 0.028(5) 0.041(5) 0.049(5) -0.007(4) 0.028(4) -0.014(4)
C63 0.028(4) 0.041(4) 0.024(3) 0.006(3) 0.014(3) -0.001(3)
C64 0.025(4) 0.048(5) 0.035(4) 0.006(4) 0.010(4) 0.008(4)
C81 0.022(3) 0.026(3) 0.018(2) 0.006(2) 0.008(2) -0.001(2)
C82 0.044(4) 0.019(2) 0.032(3) -0.002(2) 0.016(3) 0.014(3)
C83 0.047(5) 0.034(3) 0.026(2) 0.001(3) 0.024(3) 0.002(3)
C84 0.019(3) 0.023(3) 0.024(3) -0.001(2) 0.009(2) 0.001(2)
C85 0.024(4) 0.028(3) 0.015(2) 0.003(2) 0.008(2) -0.001(2)
C86 0.019(3) 0.024(2) 0.027(2) 0.003(2) 0.013(2) 0.000(2)
C87 0.030(4) 0.026(3) 0.026(2) 0.007(2) 0.016(2) 0.007(2)
C88 0.030(4) 0.022(3) 0.023(2) 0.000(2) 0.013(2) 0.011(3)
C89 0.020(3) 0.020(3) 0.020(2) 0.001(2) 0.012(2) 0.001(2)
C90 0.018(3) 0.026(3) 0.022(2) -0.006(2) 0.012(2) 0.003(2)
C91 0.021(3) 0.029(3) 0.029(3) -0.001(2) 0.012(2) 0.000(3)
C92 0.020(3) 0.030(3) 0.020(2) 0.008(2) 0.007(2) 0.002(2)
O1 0.0173(19) 0.0219(17) 0.0167(14) -0.0036(13) 0.0045(12) 0.0013(14)
O2 0.015(2) 0.0208(17) 0.0153(17) -0.0013(13) 0.0054(15) -0.0005(15)
O3 0.020(2) 0.0225(19) 0.0160(17) -0.0036(14) 0.0068(16) -0.0030(16)
O4 0.0189(19) 0.0181(15) 0.0182(14) -0.0026(13) 0.0064(13) -0.0034(15)
O5 0.0188(14) 0.0264(16) 0.0232(14) 0.0008(11) 0.0078(11) 0.0018(12)
O6 0.0240(19) 0.0270(17) 0.0171(15) -0.0048(12) 0.0065(13) -0.0047(13)
O7 0.0204(18) 0.0244(16) 0.0116(14) -0.0042(11) 0.0058(13) -0.0026(13)
O8 0.0381(19) 0.0413(19) 0.0438(19) -0.0213(17) 0.0313(16) -0.0193(17)
O11 0.054(3) 0.032(2) 0.029(2) 0.0093(18) 0.018(2) 0.012(2)
O12 0.035(2) 0.0288(19) 0.0172(15) 0.0038(15) 0.0078(14) 0.0042(17)
O13 0.029(2) 0.0271(18) 0.0209(15) 0.0046(15) 0.0118(14) 0.0035(16)
O14 0.055(4) 0.038(2) 0.041(2) 0.015(2) 0.029(2) 0.029(2)
O51 0.033(2) 0.0288(19) 0.0167(16) -0.0009(14) 0.0062(15) -0.0077(16)
O52 0.021(2) 0.040(2) 0.0173(16) 0.0014(15) 0.0099(15) -0.0034(16)

loop_
_atom_type_symbol
_atom_type_scat_dispersion_real
_atom_type_scat_dispersion_imag
_atom_type_scat_Cromer_Mann_a1
_atom_type_scat_Cromer_Mann_b1
_atom_type_scat_Cromer_Mann_a2
_atom_type_scat_Cromer_Mann_b2
_atom_type_scat_Cromer_Mann_a3
_atom_type_scat_Cromer_Mann_b3
_atom_type_scat_Cromer_Mann_a4
_atom_type_scat_Cromer_Mann_b4
_atom_type_scat_Cromer_Mann_c
_atom_type_scat_source
C 0.0033 0.0016 2.3100 20.8439 1.0200 10.2075 1.5886 0.5687 0.8650 51.6512 0.2156 'International Tables Vol C 4.2.6.8 and 6.1.1.4'
H 0.0000 0.0000 0.4930 10.5109 0.3229 26.1257 0.1402 3.1424 0.0408 57.7998 0.0030 'International Tables Vol C 4.2.6.8 and 6.1.1.4'
N 0.0061 0.0033 12.2126 0.0057 3.1322 9.8933 2.0125 28.9975 1.1663 0.5826 -11.5290 'International Tables Vol C 4.2.6.8 and 6.1.1.4'
O 0.0106 0.0060 3.0485 13.2771 2.2868 5.7011 1.5463 0.3239 0.8670 32.9089 0.2508 'International Tables Vol C 4.2.6.8 and 6.1.1.4'
Cl 0.1484 0.1585 11.4604 0.0104 7.1964 1.1662 6.2556 18.5194 1.6455 47.7784 -9.5574 'International Tables Vol C 4.2.6.8 and 6.1.1.4'
Cu 0.3201 1.2651 13.3380 3.5828 7.1676 0.2470 5.6158 11.3966 1.6735 64.8126 1.1910 'International Tables Vol C 4.2.6.8 and 6.1.1.4'
Gd -0.1653 3.9035 25.0709 2.2534 19.0798 0.1820 13.8518 12.9331 3.5454 101.3980 2.4196 'International Tables Vol C 4.2.6.8 and 6.1.1.4'

loop_
_geom_angle_atom_site_label_1
_geom_angle_atom_site_label_2
_geom_angle_atom_site_label_3
_geom_angle
_geom_angle_publ_flag
N1 Cu1 N2 84.48(18) yes
N1 Cu1 O1 92.89(17) yes
N2 Cu1 O1 168.35(16) yes
N1 Cu1 O2 168.80(16) yes
N2 Cu1 O2 93.77(16) yes
O1 Cu1 O2 90.95(16) yes
N3 Cu2 N4 83.55(17) yes
N3 Cu2 O3 93.52(17) yes
N4 Cu2 O3 173.61(16) yes
N3 Cu2 O4 173.26(15) yes
N4 Cu2 O4 94.16(17) yes
O3 Cu2 O4 89.37(17) yes
Cu1 N1 C7 126.9(4) yes
Cu1 N1 C8 111.6(3) yes
C7 N1 C8 121.5(4) yes
Cu1 N2 C13 112.0(3) yes
Cu1 N2 C14 126.4(3) yes
C13 N2 C14 121.6(4) yes
Cu2 N3 C37 125.5(3) yes
Cu2 N3 C38 111.6(3) yes
C37 N3 C38 122.8(4) yes
Cu2 N4 C43 112.5(3) yes
Cu2 N4 C44 124.2(3) yes
C43 N4 C44 123.2(4) yes
C2 C1 C6 117.1(5) yes
C2 C1 O1 118.4(5) yes
C6 C1 O1 124.4(5) yes
C1 C2 C3 121.2(5) yes
C1 C2 O5 114.2(5) yes
C3 C2 O5 124.7(5) yes
C2 C3 C4 120.8(6) yes
C2 C3 H31 119.6 no
C4 C3 H31 119.6 no
C3 C4 C5 120.1(6) yes
C3 C4 H41 119.8 no
C5 C4 H41 120.1 no
C4 C5 C6 121.1(5) yes
C4 C5 H51 119.6 no
C6 C5 H51 119.3 no
C5 C6 C1 119.7(6) yes
C5 C6 C7 116.8(5) yes
C1 C6 C7 123.5(6) yes
C6 C7 N1 124.9(5) yes
C6 C7 H71 117.9 no
N1 C7 H71 117.3 no
N1 C8 C9 116.6(4) yes
N1 C8 C13 107.0(3) yes
C9 C8 C13 111.6(4) yes
N1 C8 H81 107.1 no
C9 C8 H81 107.1 no
C13 C8 H81 107.0 no
C8 C9 C10 109.8(5) yes
C8 C9 H91 109.4 no
C10 C9 H91 109.1 no
C8 C9 H92 109.4 no
C10 C9 H92 109.7 no
H91 C9 H92 109.5 no
C9 C10 C11 112.5(4) yes
C9 C10 H101 108.5 no
C11 C10 H101 108.5 no
C9 C10 H102 109.1 no
C11 C10 H102 108.8 no
H101 C10 H102 109.5 no
C10 C11 C12 112.5(4) yes
C10 C11 H111 108.7 no
C12 C11 H111 108.9 no
C10 C11 H112 108.8 no
C12 C11 H112 108.4 no
H111 C11 H112 109.5 no
C11 C12 C13 108.9(4) yes
C11 C12 H121 109.5 no
C13 C12 H121 109.7 no
C11 C12 H122 109.7 no
C13 C12 H122 109.6 no
H121 C12 H122 109.5 no
C12 C13 C8 112.2(3) yes
C12 C13 N2 115.5(3) yes
C8 C13 N2 106.7(3) yes
C12 C13 H131 107.3 no
C8 C13 H131 107.3 no
N2 C13 H131 107.4 no
N2 C14 C15 125.8(5) yes
N2 C14 H141 117.1 no
C15 C14 H141 117.0 no
C14 C15 C16 118.3(6) yes
C14 C15 C20 121.3(6) yes
C16 C15 C20 120.2(5) yes
C15 C16 C17 123.6(6) yes
C15 C16 H161 118.1 no
C17 C16 H161 118.3 no
C16 C17 C18 117.9(6) yes
C16 C17 H171 120.6 no
C18 C17 H171 121.5 no
C17 C18 C19 121.5(5) yes
C17 C18 H181 119.1 no
C19 C18 H181 119.4 no
C18 C19 C20 121.2(5) yes
C18 C19 O7 124.5(5) yes
C20 C19 O7 114.3(5) yes
C19 C20 C15 115.6(5) yes
C19 C20 O2 118.0(5) yes
C15 C20 O2 126.3(5) yes
C22 C21 O5 108.2(4) yes
C22 C21 H211 110.4 no
O5 C21 H211 110.2 no
C22 C21 H212 109.2 no
O5 C21 H212 109.3 no
H211 C21 H212 109.5 no
C21 C22 H221 109.7 no
C21 C22 H222 108.8 no
H221 C22 H222 109.5 no
C21 C22 H223 110.0 no
H221 C22 H223 109.5 no
H222 C22 H223 109.5 no
C24 C23 O7 106.7(4) yes
C24 C23 H231 110.4 no
O7 C23 H231 110.3 no
C24 C23 H232 109.8 no
O7 C23 H232 110.2 no
H231 C23 H232 109.5 no
C23 C24 H241 109.3 no
C23 C24 H242 109.3 no
H241 C24 H242 109.5 no
C23 C24 H243 109.8 no
H241 C24 H243 109.5 no
H242 C24 H243 109.5 no
C32 C31 C36 116.8(5) yes
C32 C31 O3 118.4(5) yes
C36 C31 O3 124.8(5) yes
C31 C32 C33 122.3(5) yes
C31 C32 O6 112.6(5) yes
C33 C32 O6 125.1(5) yes
C32 C33 C34 120.5(5) yes
C32 C33 H331 119.7 no
C34 C33 H331 119.9 no
C33 C34 C35 120.1(6) yes
C33 C34 H341 119.5 no
C35 C34 H341 120.4 no
C34 C35 C36 119.5(6) yes
C34 C35 H351 120.4 no
C36 C35 H351 120.1 no
C35 C36 C31 120.7(5) yes
C35 C36 C37 115.5(5) yes
C31 C36 C37 123.7(6) yes
C36 C37 N3 124.9(5) yes
C36 C37 H371 117.5 no
N3 C37 H371 117.7 no
N3 C38 C39 116.1(3) yes
N3 C38 C43 106.9(3) yes
C39 C38 C43 112.3(3) yes
N3 C38 H381 107.1 no
C39 C38 H381 107.0 no
C43 C38 H381 107.0 no
C38 C39 C40 108.9(4) yes
C38 C39 H391 109.6 no
C40 C39 H391 109.8 no
C38 C39 H392 109.5 no
C40 C39 H392 109.6 no
H391 C39 H392 109.5 no
C39 C40 C41 111.0(3) yes
C39 C40 H401 108.9 no
C41 C40 H401 109.2 no
C39 C40 H402 109.2 no
C41 C40 H402 109.0 no
H401 C40 H402 109.5 no
C40 C41 C42 111.9(3) yes
C40 C41 H411 108.7 no
C42 C41 H411 109.0 no
C40 C41 H412 109.0 no
C42 C41 H412 108.8 no
H411 C41 H412 109.5 no
C41 C42 C43 109.6(4) yes
C41 C42 H421 109.6 no
C43 C42 H421 109.8 no
C41 C42 H422 109.5 no
C43 C42 H422 108.9 no
H421 C42 H422 109.5 no
C42 C43 C38 110.6(3) yes
C42 C43 N4 115.8(4) yes
C38 C43 N4 105.5(3) yes
C42 C43 H431 108.4 no
C38 C43 H431 108.1 no
N4 C43 H431 108.2 no
N4 C44 C45 126.8(5) yes
N4 C44 H441 116.8 no
C45 C44 H441 116.3 no
C44 C45 C46 116.9(5) yes
C44 C45 C50 122.1(6) yes
C46 C45 C50 120.9(6) yes
C45 C46 C47 121.7(6) yes
C45 C46 H461 119.2 no
C47 C46 H461 119.1 no
C46 C47 C48 119.3(6) yes
C46 C47 H471 120.3 no
C48 C47 H471 120.4 no
C47 C48 C49 119.7(6) yes
C47 C48 H481 120.1 no
C49 C48 H481 120.3 no
C48 C49 C50 122.7(5) yes
C48 C49 O8 124.2(5) yes
C50 C49 O8 113.0(5) yes
C49 C50 C45 115.7(5) yes
C49 C50 O4 119.1(5) yes
C45 C50 O4 125.2(5) yes
C52 C51 O6 108.7(5) yes
C52 C51 H511 109.4 no
O6 C51 H511 109.6 no
C52 C51 H512 110.0 no
O6 C51 H512 109.7 no
H511 C51 H512 109.5 no
C51 C52 H521 109.7 no
C51 C52 H522 109.7 no
H521 C52 H522 109.5 no
C51 C52 H523 109.0 no
H521 C52 H523 109.5 no
H522 C52 H523 109.5 no
C54 C53 O8 106.1(7) yes
C54 C53 H531 110.0 no
O8 C53 H531 109.9 no
C54 C53 H532 110.8 no
O8 C53 H532 110.4 no
H531 C53 H532 109.5 no
C53 C54 H541 109.2 no
C53 C54 H542 110.0 no
H541 C54 H542 109.5 no
C53 C54 H543 109.2 no
H541 C54 H543 109.5 no
H542 C54 H543 109.5 no
C64 C63 O8 104.3(6) yes
C64 C63 H631 110.7 no
O8 C63 H631 111.0 no
C64 C63 H632 110.5 no
O8 C63 H632 110.9 no
H631 C63 H632 109.5 no
C63 C64 H641 109.6 no
C63 C64 H642 109.3 no
H641 C64 H642 109.5 no
C63 C64 H643 109.5 no
H641 C64 H643 109.5 no
H642 C64 H643 109.5 no
C82 C81 C90 119.5(5) yes
C82 C81 C91 116.6(5) yes
C90 C81 C91 123.8(5) yes
C81 C82 C83 120.7(5) yes
C81 C82 H821 119.7 no
C83 C82 H821 119.6 no
C82 C83 C84 120.3(6) yes
C82 C83 H831 119.8 no
C84 C83 H831 119.9 no
C83 C84 C85 121.9(5) yes
C83 C84 C89 118.9(4) yes
C85 C84 C89 119.2(4) yes
C84 C85 C86 120.5(5) yes
C84 C85 H851 119.8 no
C86 C85 H851 119.7 no
C85 C86 C87 119.4(5) yes
C85 C86 C92 121.3(5) yes
C87 C86 C92 119.3(5) yes
C86 C87 C88 120.8(5) yes
C86 C87 H871 119.5 no
C88 C87 H871 119.8 no
C87 C88 C89 121.8(5) yes
C87 C88 H881 119.1 no
C89 C88 H881 119.1 no
C84 C89 C88 118.2(4) yes
C84 C89 C90 118.5(4) yes
C88 C89 C90 123.2(5) yes
C89 C90 C81 122.0(5) yes
C89 C90 H901 119.1 no
C81 C90 H901 118.9 no
C81 C91 O13 112.5(5) yes
C81 C91 O14 123.7(5) yes
O13 C91 O14 123.8(5) yes
C86 C92 O11 121.1(5) yes
C86 C92 O12 113.7(5) yes
O11 C92 O12 125.2(5) yes
C1 O1 Cu1 127.2(3) yes
C20 O2 Cu1 125.9(3) yes
C31 O3 Cu2 125.3(3) yes
C50 O4 Cu2 126.7(3) yes
C21 O5 C2 116.8(4) yes
C51 O6 C32 117.2(4) yes
C23 O7 C19 116.0(4) yes
C53 O8 C49 107.5(5) yes
C63 O8 C49 124.9(5) yes
C92 O12 H1 112.3 no
C91 O13 H2 116.2 no
H3 O51 H4 106.0 no
H5 O52 H6 105.5 no

loop_
_geom_bond_atom_site_label_1
_geom_bond_atom_site_label_2
_geom_bond_distance
_geom_bond_publ_flag
Cu1 N1 1.939(4) yes
Cu1 N2 1.940(4) yes
Cu1 O1 1.910(4) yes
Cu1 O2 1.913(3) yes
Cu2 N3 1.947(4) yes
Cu2 N4 1.963(4) yes
Cu2 O3 1.909(3) yes
Cu2 O4 1.913(4) yes
N1 C7 1.274(7) yes
N1 C8 1.494(5) yes
N2 C13 1.486(5) yes
N2 C14 1.286(7) yes
N3 C37 1.278(6) yes
N3 C38 1.476(5) yes
N4 C43 1.469(5) yes
N4 C44 1.281(7) yes
C1 C2 1.448(8) yes
C1 C6 1.418(7) yes
C1 O1 1.299(6) yes
C2 C3 1.373(7) yes
C2 O5 1.363(6) yes
C3 C4 1.405(8) yes
C3 H31 0.960 no
C4 C5 1.358(10) yes
C4 H41 0.960 no
C5 C6 1.437(8) yes
C5 H51 0.960 no
C6 C7 1.418(9) yes
C7 H71 0.960 no
C8 C9 1.526(6) yes
C8 C13 1.498(5) yes
C8 H81 0.960 no
C9 C10 1.538(8) yes
C9 H91 0.960 no
C9 H92 0.960 no
C10 C11 1.508(6) yes
C10 H101 0.960 no
C10 H102 0.960 no
C11 C12 1.534(6) yes
C11 H111 0.960 no
C11 H112 0.960 no
C12 C13 1.536(6) yes
C12 H121 0.960 no
C12 H122 0.960 no
C13 H131 0.960 no
C14 C15 1.440(7) yes
C14 H141 0.960 no
C15 C16 1.401(9) yes
C15 C20 1.434(9) yes
C16 C17 1.342(9) yes
C16 H161 0.960 no
C17 C18 1.416(9) yes
C17 H171 0.960 no
C18 C19 1.379(8) yes
C18 H181 0.960 no
C19 C20 1.445(7) yes
C19 O7 1.363(7) yes
C20 O2 1.307(7) yes
C21 C22 1.501(7) yes
C21 O5 1.451(6) yes
C21 H211 0.960 no
C21 H212 0.960 no
C22 H221 0.960 no
C22 H222 0.960 no
C22 H223 0.960 no
C23 C24 1.517(9) yes
C23 O7 1.440(6) yes
C23 H231 0.960 no
C23 H232 0.960 no
C24 H241 0.960 no
C24 H242 0.960 no
C24 H243 0.960 no
C31 C32 1.421(7) yes
C31 C36 1.395(9) yes
C31 O3 1.320(7) yes
C32 C33 1.359(8) yes
C32 O6 1.391(7) yes
C33 C34 1.383(9) yes
C33 H331 0.960 no
C34 C35 1.381(8) yes
C34 H341 0.960 no
C35 C36 1.427(8) yes
C35 H351 0.960 no
C36 C37 1.444(7) yes
C37 H371 0.960 no
C38 C39 1.535(6) yes
C38 C43 1.521(5) yes
C38 H381 0.960 no
C39 C40 1.535(6) yes
C39 H391 0.960 no
C39 H392 0.960 no
C40 C41 1.526(6) yes
C40 H401 0.960 no
C40 H402 0.960 no
C41 C42 1.530(8) yes
C41 H411 0.960 no
C41 H412 0.960 no
C42 C43 1.528(6) yes
C42 H421 0.960 no
C42 H422 0.960 no
C43 H431 0.960 no
C44 C45 1.463(9) yes
C44 H441 0.960 no
C45 C46 1.386(8) yes
C45 C50 1.414(7) yes
C46 C47 1.363(10) yes
C46 H461 0.960 no
C47 C48 1.396(9) yes
C47 H471 0.960 no
C48 C49 1.369(8) yes
C48 H481 0.960 no
C49 C50 1.420(8) yes
C49 O8 1.379(6) yes
C50 O4 1.315(6) yes
C51 C52 1.498(9) yes
C51 O6 1.423(6) yes
C51 H511 0.960 no
C51 H512 0.960 no
C52 H521 0.960 no
C52 H522 0.960 no
C52 H523 0.960 no
C53 C54 1.490(8) yes
C53 O8 1.475(8) yes
C53 H531 0.960 no
C53 H532 0.960 no
C54 H541 0.960 no
C54 H542 0.960 no
C54 H543 0.960 no
C63 C64 1.498(8) yes
C63 O8 1.465(6) yes
C63 H631 0.960 no
C63 H632 0.960 no
C64 H641 0.960 no
C64 H642 0.960 no
C64 H643 0.960 no
C81 C82 1.425(8) yes
C81 C90 1.358(8) yes
C81 C91 1.497(7) yes
C82 C83 1.356(8) yes
C82 H821 0.960 no
C83 C84 1.429(8) yes
C83 H831 0.960 no
C84 C85 1.424(7) yes
C84 C89 1.425(4) yes
C85 C86 1.382(8) yes
C85 H851 0.960 no
C86 C87 1.409(8) yes
C86 C92 1.489(7) yes
C87 C88 1.359(7) yes
C87 H871 0.960 no
C88 C89 1.405(7) yes
C88 H881 0.960 no
C89 C90 1.403(7) yes
C90 H901 0.960 no
C91 O13 1.327(7) yes
C91 O14 1.212(7) yes
C92 O11 1.213(7) yes
C92 O12 1.326(7) yes
O12 H1 0.819 no
O13 H2 0.819 no
O51 H3 0.817 no
O51 H4 0.821 no
O52 H5 0.820 no
O52 H6 0.821 no

loop_
_geom_hbond_atom_site_label_D
_geom_hbond_atom_site_label_H
_geom_hbond_atom_site_label_A
_geom_hbond_angle_DHA
_geom_hbond_distance_DH
_geom_hbond_distance_HA
_geom_hbond_distance_DA
_geom_hbond_publ_flag
O12 H1 O52 159 0.82 1.80 2.581(2) yes
O13 H2 O51 174 0.82 1.77 2.587(2) yes
O51 H3 O4 148 0.82 2.19 2.915(2) yes
O51 H3 O8 139 0.82 2.17 2.835(2) yes
O51 H4 O6 148 0.82 2.17 2.897(2) yes
O52 H5 O5 147 0.82 2.20 2.923(2) yes
